data_1555804
loop_
_publ_author_name
'Zhou, Tao'
'Wang, Yanwei'
'Li, Bin'
'Wang, Baiquan'

_publ_section_title
;
 Rh(III)-Catalyzed Carbocyclization of
 3-(Indolin-1-yl)-3-oxopropanenitriles with Alkynes and Alkenes through
 C-H Activation.
;
_journal_issue 19
_journal_name_full 'Organic letters'
_journal_page_first 5066
_journal_page_last 5069
_journal_paper_doi 10.1021/acs.orglett.6b02521
_journal_volume 18
_journal_year 2016
_chemical_formula_sum 'C25 H18 N2'
_chemical_formula_weight 346.41
_space_group_IT_number 2
_space_group_name_Hall '-P 1'
_space_group_name_H-M_alt 'P -1'
_symmetry_cell_setting triclinic
_symmetry_space_group_name_H-M 'P -1'
_atom_sites_solution_hydrogens geom
_atom_sites_solution_primary direct
_atom_sites_solution_secondary difmap
_audit_creation_method SHELXL-97
_cell_angle_alpha 103.7930(10)
_cell_angle_beta 91.6370(10)
_cell_angle_gamma 111.127(2)
_cell_formula_units_Z 4
_cell_length_a 10.0980(11)
_cell_length_b 12.6554(14)
_cell_length_c 15.8728(16)
_cell_measurement_reflns_used 6129
_cell_measurement_temperature 113(2)
_cell_measurement_theta_max 27.5
_cell_measurement_theta_min 3.2
_cell_volume 1822.8(3)
_computing_cell_refinement 'CrystalClear-SM Expert 2.1 b42'
_computing_data_collection 'CrystalClear-SM Expert 2.1 b42 (Rigaku, 2015)'
_computing_data_reduction 'CrystalClear-SM Expert 2.1 b42'
_computing_molecular_graphics 'CrystalStructure 4.1'
_computing_publication_material 'CrystalStructure 4.1 (Rigaku, 2014)'
_computing_structure_refinement 'SHELXL-97 (Sheldrick, 1997)'
_computing_structure_solution 'SHELXS-97 (Sheldrick, 1990)'
_diffrn_ambient_temperature 113(2)
_diffrn_detector_area_resol_mean 5.814
_diffrn_measured_fraction_theta_full 0.979
_diffrn_measured_fraction_theta_max 0.979
_diffrn_measurement_device_type 'Rigaku XtaLAB P200'
_diffrn_measurement_method '\w and \f scans'
_diffrn_radiation_monochromator multilayer
_diffrn_radiation_source 'rotating anode'
_diffrn_radiation_type MoK\a
_diffrn_radiation_wavelength 0.71073
_diffrn_reflns_av_R_equivalents 0.0215
_diffrn_reflns_av_sigmaI/netI 0.0194
_diffrn_reflns_limit_h_max 12
_diffrn_reflns_limit_h_min -12
_diffrn_reflns_limit_k_max 16
_diffrn_reflns_limit_k_min -15
_diffrn_reflns_limit_l_max 20
_diffrn_reflns_limit_l_min -20
_diffrn_reflns_number 23623
_diffrn_reflns_theta_full 27.56
_diffrn_reflns_theta_max 27.56
_diffrn_reflns_theta_min 3.22
_diffrn_standards_decay_% 0
_diffrn_standards_interval_count 0
_diffrn_standards_interval_time 0
_diffrn_standards_number 0
_exptl_absorpt_coefficient_mu 0.074
_exptl_absorpt_correction_T_max 0.9912
_exptl_absorpt_correction_T_min 0.9853
_exptl_absorpt_correction_type multi-scan
_exptl_absorpt_process_details 'REQAB (Rigaku, 1998)'
_exptl_crystal_colour Colorless
_exptl_crystal_density_diffrn 1.262
_exptl_crystal_density_method 'not measured'
_exptl_crystal_description Prism
_exptl_crystal_F_000 728
_exptl_crystal_size_max 0.20
_exptl_crystal_size_mid 0.18
_exptl_crystal_size_min 0.12
_refine_diff_density_max 0.317
_refine_diff_density_min -0.212
_refine_diff_density_rms 0.040
_refine_ls_extinction_method none
_refine_ls_goodness_of_fit_ref 1.070
_refine_ls_hydrogen_treatment constr
_refine_ls_matrix_type full
_refine_ls_number_parameters 487
_refine_ls_number_reflns 8242
_refine_ls_number_restraints 0
_refine_ls_restrained_S_all 1.070
_refine_ls_R_factor_all 0.0418
_refine_ls_R_factor_gt 0.0378
_refine_ls_shift/su_max 0.001
_refine_ls_shift/su_mean 0.000
_refine_ls_structure_factor_coef Fsqd
_refine_ls_weighting_details 'calc w=1/[\s^2^(Fo^2^)+(0.0596P)^2^+0.3853P] where P=(Fo^2^+2Fc^2^)/3'
_refine_ls_weighting_scheme calc
_refine_ls_wR_factor_gt 0.1046
_refine_ls_wR_factor_ref 0.1070
_reflns_number_gt 7295
_reflns_number_total 8242
_reflns_threshold_expression >2sigma(I)
_cod_data_source_file ol6b02521_si_002.cif
_cod_data_source_block m20150917a
_cod_depositor_comments
;
The following automatic conversions were performed:

data item '_exptl_absorpt_correction_type' value 'MULTI-SCAN' was
changed to 'multi-scan' in accordance with the
/home/saulius/struct/COD-crude-data/automatic-downloads/DataCite-retrospective/ACS/depositions/lib/dictionaries/cif_core.dic
dictionary named 'cif_core.dic' version 2.4.2 last updated on
2011-04-26.

data item '_refine_ls_hydrogen_treatment' value 'CONSTR' was changed
to 'constr' in accordance with the
/home/saulius/struct/COD-crude-data/automatic-downloads/DataCite-retrospective/ACS/depositions/lib/dictionaries/cif_core.dic
dictionary named 'cif_core.dic' version 2.4.2 last updated on
2011-04-26.

data item '_symmetry_cell_setting' value 'Triclinic' was changed to
'triclinic' in accordance with the
/home/saulius/struct/COD-crude-data/automatic-downloads/DataCite-retrospective/ACS/depositions/lib/dictionaries/cif_core.dic
dictionary named 'cif_core.dic' version 2.4.2 last updated on
2011-04-26.

Automatic conversion script
Id: cif_fix_values 6909 2019-04-08 15:41:33Z antanas 
;
_cod_original_sg_symbol_H-M P-1
_cod_database_code 1555804

loop_
_symmetry_equiv_pos_as_xyz
'x, y, z'
'-x, -y, -z'

loop_
_atom_site_label
_atom_site_type_symbol
_atom_site_fract_x
_atom_site_fract_y
_atom_site_fract_z
_atom_site_U_iso_or_equiv
_atom_site_adp_type
_atom_site_occupancy
_atom_site_symmetry_multiplicity
_atom_site_calc_flag
_atom_site_refinement_flags
N1 N 0.21207(9) 0.32093(7) 0.08581(5) 0.01913(18) Uani 1 1 d .
N2 N 0.13883(11) 0.00943(8) -0.06356(7) 0.0293(2) Uani 1 1 d .
N3 N 0.82997(9) 0.16419(7) 0.41215(5) 0.01860(17) Uani 1 1 d .
N4 N 1.13068(10) 0.46360(8) 0.52997(6) 0.0280(2) Uani 1 1 d .
C1 C 0.19652(12) 0.22202(9) 0.12453(7) 0.0234(2) Uani 1 1 d .
H1A H 0.2771 0.1955 0.1140 0.028 Uiso 1 1 calc R
H1B H 0.1056 0.1548 0.0994 0.028 Uiso 1 1 calc R
C2 C 0.19726(15) 0.27269(10) 0.22324(7) 0.0314(3) Uani 1 1 d .
H2A H 0.1110 0.2239 0.2444 0.038 Uiso 1 1 calc R
H2B H 0.2834 0.2767 0.2573 0.038 Uiso 1 1 calc R
C3 C 0.19821(11) 0.39416(9) 0.23106(7) 0.0218(2) Uani 1 1 d .
C4 C 0.19710(12) 0.48297(9) 0.30097(7) 0.0235(2) Uani 1 1 d .
H4 H 0.1889 0.4711 0.3578 0.028 Uiso 1 1 calc R
C5 C 0.20825(11) 0.59146(9) 0.28669(7) 0.0223(2) Uani 1 1 d .
H5 H 0.2065 0.6525 0.3345 0.027 Uiso 1 1 calc R
C6 C 0.22167(11) 0.61123(9) 0.20444(6) 0.0199(2) Uani 1 1 d .
H6 H 0.2302 0.6855 0.1969 0.024 Uiso 1 1 calc R
C7 C 0.22279(10) 0.52197(8) 0.13208(6) 0.01723(19) Uani 1 1 d .
C8 C 0.20985(10) 0.41583(9) 0.14876(6) 0.01782(19) Uani 1 1 d .
C9 C 0.24497(10) 0.52996(8) 0.04335(6) 0.01646(19) Uani 1 1 d .
C10 C 0.26886(11) 0.64385(8) 0.02242(6) 0.01738(19) Uani 1 1 d .
C11 C 0.16064(11) 0.68815(9) 0.02630(7) 0.0214(2) Uani 1 1 d .
H11 H 0.0717 0.6465 0.0437 0.026 Uiso 1 1 calc R
C12 C 0.18216(12) 0.79302(9) 0.00489(7) 0.0244(2) Uani 1 1 d .
H12 H 0.1074 0.8221 0.0067 0.029 Uiso 1 1 calc R
C13 C 0.31271(13) 0.85507(9) -0.01901(7) 0.0257(2) Uani 1 1 d .
H13 H 0.3276 0.9269 -0.0333 0.031 Uiso 1 1 calc R
C14 C 0.42153(12) 0.81236(9) -0.02205(7) 0.0253(2) Uani 1 1 d .
H14 H 0.5112 0.8554 -0.0379 0.030 Uiso 1 1 calc R
C15 C 0.39973(11) 0.70672(9) -0.00199(7) 0.0208(2) Uani 1 1 d .
H15 H 0.4742 0.6772 -0.0049 0.025 Uiso 1 1 calc R
C16 C 0.24792(10) 0.43538(8) -0.01871(6) 0.01668(19) Uani 1 1 d .
C17 C 0.27072(11) 0.44308(8) -0.11019(6) 0.01762(19) Uani 1 1 d .
C18 C 0.39409(11) 0.43604(9) -0.14419(7) 0.0213(2) Uani 1 1 d .
H18 H 0.4633 0.4245 -0.1095 0.026 Uiso 1 1 calc R
C19 C 0.41651(12) 0.44575(10) -0.22867(7) 0.0258(2) Uani 1 1 d .
H19 H 0.5007 0.4407 -0.2514 0.031 Uiso 1 1 calc R
C20 C 0.31595(13) 0.46273(10) -0.27944(7) 0.0285(2) Uani 1 1 d .
H20 H 0.3309 0.4690 -0.3372 0.034 Uiso 1 1 calc R
C21 C 0.19343(12) 0.47064(10) -0.24598(7) 0.0268(2) Uani 1 1 d .
H21 H 0.1249 0.4829 -0.2807 0.032 Uiso 1 1 calc R
C22 C 0.17068(11) 0.46062(9) -0.16178(7) 0.0215(2) Uani 1 1 d .
H22 H 0.0864 0.4658 -0.1393 0.026 Uiso 1 1 calc R
C23 C 0.22334(10) 0.32164(8) 0.00004(6) 0.01702(19) Uani 1 1 d .
C24 C 0.21142(11) 0.22476(9) -0.06615(6) 0.0201(2) Uani 1 1 d .
H24 H 0.2309 0.2379 -0.1218 0.024 Uiso 1 1 calc R
C25 C 0.17347(11) 0.10792(9) -0.06057(7) 0.0212(2) Uani 1 1 d .
C26 C 0.88673(12) 0.25785(9) 0.36624(7) 0.0234(2) Uani 1 1 d .
H26A H 0.9887 0.2741 0.3592 0.028 Uiso 1 1 calc R
H26B H 0.8775 0.3314 0.3990 0.028 Uiso 1 1 calc R
C27 C 0.79343(14) 0.20774(10) 0.27621(8) 0.0316(3) Uani 1 1 d .
H27A H 0.7289 0.2500 0.2719 0.038 Uiso 1 1 calc R
H27B H 0.8538 0.2137 0.2281 0.038 Uiso 1 1 calc R
C28 C 0.70899(11) 0.08074(9) 0.27298(7) 0.0218(2) Uani 1 1 d .
C29 C 0.61922(12) -0.01451(10) 0.20805(7) 0.0245(2) Uani 1 1 d .
H29 H 0.5998 -0.0061 0.1516 0.029 Uiso 1 1 calc R
C30 C 0.55682(11) -0.12401(9) 0.22627(7) 0.0235(2) Uani 1 1 d .
H30 H 0.4975 -0.1901 0.1810 0.028 Uiso 1 1 calc R
C31 C 0.57989(11) -0.13783(9) 0.30880(6) 0.0204(2) Uani 1 1 d .
H31 H 0.5355 -0.2126 0.3196 0.024 Uiso 1 1 calc R
C32 C 0.66893(10) -0.04132(8) 0.37669(6) 0.01666(19) Uani 1 1 d .
C33 C 0.73305(10) 0.06418(8) 0.35490(6) 0.01761(19) Uani 1 1 d .
C34 C 0.70416(10) -0.04053(8) 0.46607(6) 0.01573(18) Uani 1 1 d .
C35 C 0.63011(10) -0.14997(8) 0.49352(6) 0.01705(19) Uani 1 1 d .
C36 C 0.48154(11) -0.19226(9) 0.49159(7) 0.0210(2) Uani 1 1 d .
H36 H 0.4292 -0.1501 0.4744 0.025 Uiso 1 1 calc R
C37 C 0.40968(12) -0.29554(9) 0.51465(7) 0.0255(2) Uani 1 1 d .
H37 H 0.3086 -0.3238 0.5132 0.031 Uiso 1 1 calc R
C38 C 0.48562(13) -0.35728(9) 0.53973(7) 0.0273(2) Uani 1 1 d .
H38 H 0.4366 -0.4278 0.5556 0.033 Uiso 1 1 calc R
C39 C 0.63309(13) -0.31617(9) 0.54162(7) 0.0271(2) Uani 1 1 d .
H39 H 0.6849 -0.3587 0.5588 0.033 Uiso 1 1 calc R
C40 C 0.70538(11) -0.21283(9) 0.51844(7) 0.0218(2) Uani 1 1 d .
H40 H 0.8064 -0.1851 0.5196 0.026 Uiso 1 1 calc R
C41 C 0.80207(10) 0.05869(8) 0.52229(6) 0.01585(18) Uani 1 1 d .
C42 C 0.83746(10) 0.05874(8) 0.61456(6) 0.01676(19) Uani 1 1 d .
C43 C 0.73666(11) 0.05712(9) 0.67290(7) 0.0218(2) Uani 1 1 d .
H43 H 0.6481 0.0605 0.6549 0.026 Uiso 1 1 calc R
C44 C 0.76498(12) 0.05051(10) 0.75745(7) 0.0267(2) Uani 1 1 d .
H44 H 0.6960 0.0501 0.7970 0.032 Uiso 1 1 calc R
C45 C 0.89309(12) 0.04449(10) 0.78409(7) 0.0259(2) Uani 1 1 d .
H45 H 0.9114 0.0385 0.8415 0.031 Uiso 1 1 calc R
C46 C 0.99496(12) 0.04723(10) 0.72666(7) 0.0251(2) Uani 1 1 d .
H46 H 1.0834 0.0439 0.7450 0.030 Uiso 1 1 calc R
C47 C 0.96729(11) 0.05480(9) 0.64232(7) 0.0216(2) Uani 1 1 d .
H47 H 1.0375 0.0573 0.6034 0.026 Uiso 1 1 calc R
C48 C 0.87372(10) 0.16761(8) 0.49565(6) 0.01672(19) Uani 1 1 d .
C49 C 0.97504(11) 0.26438(8) 0.55337(6) 0.0196(2) Uani 1 1 d .
H49 H 0.9919 0.2575 0.6106 0.024 Uiso 1 1 calc R
C50 C 1.05697(11) 0.37299(9) 0.53710(7) 0.0209(2) Uani 1 1 d .

loop_
_atom_site_aniso_label
_atom_site_aniso_U_11
_atom_site_aniso_U_22
_atom_site_aniso_U_33
_atom_site_aniso_U_23
_atom_site_aniso_U_13
_atom_site_aniso_U_12
N1 0.0239(4) 0.0171(4) 0.0188(4) 0.0086(3) 0.0047(3) 0.0080(3)
N2 0.0341(5) 0.0234(5) 0.0336(5) 0.0094(4) 0.0071(4) 0.0132(4)
N3 0.0193(4) 0.0163(4) 0.0187(4) 0.0072(3) 0.0033(3) 0.0033(3)
N4 0.0252(5) 0.0222(4) 0.0309(5) 0.0091(4) -0.0016(4) 0.0013(4)
C1 0.0314(6) 0.0199(5) 0.0230(5) 0.0118(4) 0.0052(4) 0.0106(4)
C2 0.0511(7) 0.0283(6) 0.0233(5) 0.0141(4) 0.0118(5) 0.0196(5)
C3 0.0238(5) 0.0236(5) 0.0205(5) 0.0112(4) 0.0059(4) 0.0085(4)
C4 0.0253(5) 0.0282(5) 0.0178(5) 0.0092(4) 0.0060(4) 0.0089(4)
C5 0.0225(5) 0.0241(5) 0.0192(5) 0.0036(4) 0.0047(4) 0.0088(4)
C6 0.0184(5) 0.0196(5) 0.0210(5) 0.0058(4) 0.0026(4) 0.0062(4)
C7 0.0145(4) 0.0189(4) 0.0181(4) 0.0065(4) 0.0022(3) 0.0051(4)
C8 0.0168(5) 0.0196(5) 0.0174(4) 0.0064(4) 0.0032(4) 0.0063(4)
C9 0.0131(4) 0.0182(4) 0.0180(4) 0.0071(4) 0.0011(3) 0.0043(4)
C10 0.0194(5) 0.0165(4) 0.0149(4) 0.0050(3) 0.0002(3) 0.0048(4)
C11 0.0201(5) 0.0227(5) 0.0234(5) 0.0099(4) 0.0050(4) 0.0076(4)
C12 0.0286(6) 0.0245(5) 0.0252(5) 0.0098(4) 0.0042(4) 0.0140(4)
C13 0.0348(6) 0.0196(5) 0.0247(5) 0.0111(4) 0.0047(4) 0.0092(4)
C14 0.0248(5) 0.0219(5) 0.0273(5) 0.0107(4) 0.0060(4) 0.0035(4)
C15 0.0190(5) 0.0208(5) 0.0219(5) 0.0071(4) 0.0021(4) 0.0058(4)
C16 0.0139(4) 0.0190(4) 0.0168(4) 0.0076(4) 0.0011(3) 0.0041(4)
C17 0.0191(5) 0.0158(4) 0.0158(4) 0.0051(3) 0.0016(4) 0.0035(4)
C18 0.0191(5) 0.0238(5) 0.0207(5) 0.0077(4) 0.0021(4) 0.0068(4)
C19 0.0223(5) 0.0297(5) 0.0229(5) 0.0080(4) 0.0074(4) 0.0061(4)
C20 0.0305(6) 0.0336(6) 0.0188(5) 0.0116(4) 0.0050(4) 0.0063(5)
C21 0.0272(6) 0.0326(6) 0.0208(5) 0.0113(4) -0.0011(4) 0.0094(5)
C22 0.0192(5) 0.0249(5) 0.0198(5) 0.0075(4) 0.0018(4) 0.0067(4)
C23 0.0141(4) 0.0191(4) 0.0182(4) 0.0070(4) 0.0014(3) 0.0056(4)
C24 0.0218(5) 0.0190(5) 0.0191(5) 0.0062(4) 0.0025(4) 0.0064(4)
C25 0.0212(5) 0.0227(5) 0.0208(5) 0.0055(4) 0.0032(4) 0.0099(4)
C26 0.0271(5) 0.0199(5) 0.0218(5) 0.0109(4) 0.0064(4) 0.0035(4)
C27 0.0354(6) 0.0282(6) 0.0266(5) 0.0147(5) -0.0006(5) 0.0024(5)
C28 0.0211(5) 0.0254(5) 0.0198(5) 0.0094(4) 0.0051(4) 0.0077(4)
C29 0.0230(5) 0.0330(6) 0.0168(4) 0.0079(4) 0.0035(4) 0.0089(4)
C30 0.0207(5) 0.0262(5) 0.0177(5) 0.0009(4) 0.0022(4) 0.0051(4)
C31 0.0188(5) 0.0195(5) 0.0199(5) 0.0035(4) 0.0039(4) 0.0049(4)
C32 0.0152(4) 0.0179(4) 0.0173(4) 0.0047(3) 0.0043(3) 0.0067(4)
C33 0.0160(4) 0.0191(4) 0.0174(4) 0.0046(4) 0.0038(4) 0.0063(4)
C34 0.0147(4) 0.0162(4) 0.0183(4) 0.0056(3) 0.0053(3) 0.0072(4)
C35 0.0190(5) 0.0150(4) 0.0161(4) 0.0035(3) 0.0039(4) 0.0056(4)
C36 0.0194(5) 0.0192(5) 0.0254(5) 0.0076(4) 0.0056(4) 0.0073(4)
C37 0.0226(5) 0.0212(5) 0.0304(5) 0.0083(4) 0.0098(4) 0.0043(4)
C38 0.0358(6) 0.0178(5) 0.0283(5) 0.0106(4) 0.0102(5) 0.0066(4)
C39 0.0342(6) 0.0220(5) 0.0296(5) 0.0111(4) 0.0038(5) 0.0134(5)
C40 0.0207(5) 0.0204(5) 0.0251(5) 0.0067(4) 0.0033(4) 0.0082(4)
C41 0.0149(4) 0.0173(4) 0.0169(4) 0.0055(3) 0.0049(3) 0.0070(4)
C42 0.0181(5) 0.0140(4) 0.0169(4) 0.0037(3) 0.0021(4) 0.0048(4)
C43 0.0182(5) 0.0281(5) 0.0209(5) 0.0077(4) 0.0042(4) 0.0102(4)
C44 0.0251(5) 0.0370(6) 0.0202(5) 0.0098(4) 0.0075(4) 0.0125(5)
C45 0.0302(6) 0.0310(5) 0.0178(5) 0.0074(4) 0.0011(4) 0.0126(5)
C46 0.0238(5) 0.0304(5) 0.0232(5) 0.0052(4) -0.0006(4) 0.0141(4)
C47 0.0189(5) 0.0257(5) 0.0208(5) 0.0047(4) 0.0042(4) 0.0099(4)
C48 0.0155(4) 0.0172(4) 0.0183(4) 0.0051(3) 0.0053(3) 0.0067(4)
C49 0.0198(5) 0.0176(4) 0.0195(5) 0.0053(4) 0.0038(4) 0.0045(4)
C50 0.0190(5) 0.0205(5) 0.0206(5) 0.0040(4) 0.0006(4) 0.0053(4)

loop_
_atom_type_symbol
_atom_type_description
_atom_type_scat_dispersion_real
_atom_type_scat_dispersion_imag
_atom_type_scat_source
C C 0.0033 0.0016 'International Tables Vol C Tables 4.2.6.8 and 6.1.1.4'
H H 0.0000 0.0000 'International Tables Vol C Tables 4.2.6.8 and 6.1.1.4'
N N 0.0061 0.0033 'International Tables Vol C Tables 4.2.6.8 and 6.1.1.4'

loop_
_geom_angle_atom_site_label_1
_geom_angle_atom_site_label_2
_geom_angle_atom_site_label_3
_geom_angle
C23 N1 C8 122.68(8)
C23 N1 C1 127.20(8)
C8 N1 C1 110.10(8)
C48 N3 C33 122.62(8)
C48 N3 C26 127.43(8)
C33 N3 C26 109.65(8)
N1 C1 C2 104.65(8)
N1 C1 H1A 110.8
C2 C1 H1A 110.8
N1 C1 H1B 110.8
C2 C1 H1B 110.8
H1A C1 H1B 108.9
C3 C2 C1 104.43(8)
C3 C2 H2A 110.9
C1 C2 H2A 110.9
C3 C2 H2B 110.9
C1 C2 H2B 110.9
H2A C2 H2B 108.9
C4 C3 C8 118.31(9)
C4 C3 C2 133.21(9)
C8 C3 C2 108.38(9)
C3 C4 C5 118.99(9)
C3 C4 H4 120.5
C5 C4 H4 120.5
C6 C5 C4 121.53(9)
C6 C5 H5 119.2
C4 C5 H5 119.2
C5 C6 C7 120.54(9)
C5 C6 H6 119.7
C7 C6 H6 119.7
C8 C7 C6 116.11(9)
C8 C7 C9 116.07(9)
C6 C7 C9 127.69(9)
N1 C8 C7 123.36(9)
N1 C8 C3 112.11(9)
C7 C8 C3 124.50(9)
C16 C9 C7 120.14(8)
C16 C9 C10 121.01(8)
C7 C9 C10 118.82(8)
C11 C10 C15 119.24(9)
C11 C10 C9 120.49(9)
C15 C10 C9 120.27(9)
C12 C11 C10 120.35(9)
C12 C11 H11 119.8
C10 C11 H11 119.8
C13 C12 C11 119.98(10)
C13 C12 H12 120.0
C11 C12 H12 120.0
C14 C13 C12 120.05(10)
C14 C13 H13 120.0
C12 C13 H13 120.0
C13 C14 C15 120.14(10)
C13 C14 H14 119.9
C15 C14 H14 119.9
C14 C15 C10 120.22(10)
C14 C15 H15 119.9
C10 C15 H15 119.9
C9 C16 C23 122.08(8)
C9 C16 C17 120.38(8)
C23 C16 C17 117.49(8)
C22 C17 C18 119.04(9)
C22 C17 C16 120.36(9)
C18 C17 C16 120.57(9)
C19 C18 C17 120.47(10)
C19 C18 H18 119.8
C17 C18 H18 119.8
C20 C19 C18 119.93(10)
C20 C19 H19 120.0
C18 C19 H19 120.0
C19 C20 C21 120.01(10)
C19 C20 H20 120.0
C21 C20 H20 120.0
C20 C21 C22 120.13(10)
C20 C21 H21 119.9
C22 C21 H21 119.9
C21 C22 C17 120.41(10)
C21 C22 H22 119.8
C17 C22 H22 119.8
N1 C23 C24 124.15(9)
N1 C23 C16 115.33(8)
C24 C23 C16 120.51(9)
C23 C24 C25 127.25(9)
C23 C24 H24 116.4
C25 C24 H24 116.4
N2 C25 C24 174.20(11)
N3 C26 C27 104.62(8)
N3 C26 H26A 110.8
C27 C26 H26A 110.8
N3 C26 H26B 110.8
C27 C26 H26B 110.8
H26A C26 H26B 108.9
C28 C27 C26 103.96(8)
C28 C27 H27A 111.0
C26 C27 H27A 111.0
C28 C27 H27B 111.0
C26 C27 H27B 111.0
H27A C27 H27B 109.0
C29 C28 C33 118.17(9)
C29 C28 C27 133.37(10)
C33 C28 C27 108.46(9)
C28 C29 C30 119.31(9)
C28 C29 H29 120.3
C30 C29 H29 120.3
C31 C30 C29 121.51(9)
C31 C30 H30 119.2
C29 C30 H30 119.2
C30 C31 C32 120.24(9)
C30 C31 H31 119.9
C32 C31 H31 119.9
C33 C32 C31 116.34(9)
C33 C32 C34 116.35(8)
C31 C32 C34 127.29(9)
N3 C33 C32 123.33(9)
N3 C33 C28 112.30(9)
C32 C33 C28 124.36(9)
C41 C34 C32 119.95(8)
C41 C34 C35 122.16(8)
C32 C34 C35 117.89(8)
C40 C35 C36 119.21(9)
C40 C35 C34 121.44(9)
C36 C35 C34 119.32(9)
C37 C36 C35 120.45(10)
C37 C36 H36 119.8
C35 C36 H36 119.8
C38 C37 C36 119.93(10)
C38 C37 H37 120.0
C36 C37 H37 120.0
C37 C38 C39 120.05(10)
C37 C38 H38 120.0
C39 C38 H38 120.0
C38 C39 C40 120.17(10)
C38 C39 H39 119.9
C40 C39 H39 119.9
C39 C40 C35 120.19(10)
C39 C40 H40 119.9
C35 C40 H40 119.9
C34 C41 C48 122.24(9)
C34 C41 C42 119.55(8)
C48 C41 C42 118.21(8)
C47 C42 C43 119.06(9)
C47 C42 C41 121.13(9)
C43 C42 C41 119.74(9)
C44 C43 C42 120.38(10)
C44 C43 H43 119.8
C42 C43 H43 119.8
C45 C44 C43 120.25(10)
C45 C44 H44 119.9
C43 C44 H44 119.9
C44 C45 C46 119.81(10)
C44 C45 H45 120.1
C46 C45 H45 120.1
C45 C46 C47 120.00(10)
C45 C46 H46 120.0
C47 C46 H46 120.0
C46 C47 C42 120.48(9)
C46 C47 H47 119.8
C42 C47 H47 119.8
N3 C48 C49 124.24(9)
N3 C48 C41 115.32(8)
C49 C48 C41 120.43(9)
C48 C49 C50 127.37(9)
C48 C49 H49 116.3
C50 C49 H49 116.3
N4 C50 C49 174.53(11)

loop_
_geom_bond_atom_site_label_1
_geom_bond_atom_site_label_2
_geom_bond_distance
N1 C23 1.3712(12)
N1 C8 1.3747(13)
N1 C1 1.4833(12)
N2 C25 1.1553(14)
N3 C48 1.3708(12)
N3 C33 1.3760(13)
N3 C26 1.4868(12)
N4 C50 1.1545(14)
C1 C2 1.5436(15)
C1 H1A 0.9900
C1 H1B 0.9900
C2 C3 1.5089(15)
C2 H2A 0.9900
C2 H2B 0.9900
C3 C4 1.3820(15)
C3 C8 1.3972(13)
C4 C5 1.4099(15)
C4 H4 0.9500
C5 C6 1.3880(14)
C5 H5 0.9500
C6 C7 1.4096(14)
C6 H6 0.9500
C7 C8 1.3916(13)
C7 C9 1.4538(13)
C9 C16 1.3671(14)
C9 C10 1.4928(13)
C10 C11 1.3933(14)
C10 C15 1.3957(14)
C11 C12 1.3913(14)
C11 H11 0.9500
C12 C13 1.3867(15)
C12 H12 0.9500
C13 C14 1.3858(16)
C13 H13 0.9500
C14 C15 1.3899(14)
C14 H14 0.9500
C15 H15 0.9500
C16 C23 1.4742(13)
C16 C17 1.4971(13)
C17 C22 1.3933(14)
C17 C18 1.3953(14)
C18 C19 1.3929(14)
C18 H18 0.9500
C19 C20 1.3856(16)
C19 H19 0.9500
C20 C21 1.3871(17)
C20 H20 0.9500
C21 C22 1.3901(14)
C21 H21 0.9500
C22 H22 0.9500
C23 C24 1.3761(14)
C24 C25 1.4130(14)
C24 H24 0.9500
C26 C27 1.5466(15)
C26 H26A 0.9900
C26 H26B 0.9900
C27 C28 1.5110(15)
C27 H27A 0.9900
C27 H27B 0.9900
C28 C29 1.3796(15)
C28 C33 1.3937(13)
C29 C30 1.4046(15)
C29 H29 0.9500
C30 C31 1.3864(14)
C30 H30 0.9500
C31 C32 1.4095(14)
C31 H31 0.9500
C32 C33 1.3898(13)
C32 C34 1.4496(13)
C34 C41 1.3678(13)
C34 C35 1.4923(12)
C35 C40 1.3914(14)
C35 C36 1.3960(14)
C36 C37 1.3887(14)
C36 H36 0.9500
C37 C38 1.3855(16)
C37 H37 0.9500
C38 C39 1.3859(17)
C38 H38 0.9500
C39 C40 1.3911(14)
C39 H39 0.9500
C40 H40 0.9500
C41 C48 1.4761(13)
C41 C42 1.4975(13)
C42 C47 1.3928(14)
C42 C43 1.3935(13)
C43 C44 1.3924(14)
C43 H43 0.9500
C44 C45 1.3833(16)
C44 H44 0.9500
C45 C46 1.3904(15)
C45 H45 0.9500
C46 C47 1.3923(14)
C46 H46 0.9500
C47 H47 0.9500
C48 C49 1.3763(14)
C49 C50 1.4151(13)
C49 H49 0.9500

loop_
_geom_torsion_atom_site_label_1
_geom_torsion_atom_site_label_2
_geom_torsion_atom_site_label_3
_geom_torsion_atom_site_label_4
_geom_torsion
C23 N1 C1 C2 176.99(10)
C8 N1 C1 C2 -4.74(12)
N1 C1 C2 C3 5.60(12)
C1 C2 C3 C4 178.91(12)
C1 C2 C3 C8 -4.77(13)
C8 C3 C4 C5 -0.25(15)
C2 C3 C4 C5 175.78(12)
C3 C4 C5 C6 -0.64(16)
C4 C5 C6 C7 0.77(16)
C5 C6 C7 C8 0.00(14)
C5 C6 C7 C9 -175.73(10)
C23 N1 C8 C7 -1.87(15)
C1 N1 C8 C7 179.76(9)
C23 N1 C8 C3 -179.79(9)
C1 N1 C8 C3 1.84(12)
C6 C7 C8 N1 -178.59(9)
C9 C7 C8 N1 -2.36(15)
C6 C7 C8 C3 -0.93(15)
C9 C7 C8 C3 175.30(9)
C4 C3 C8 N1 178.96(9)
C2 C3 C8 N1 2.01(13)
C4 C3 C8 C7 1.07(16)
C2 C3 C8 C7 -175.88(10)
C8 C7 C9 C16 1.88(14)
C6 C7 C9 C16 177.60(10)
C8 C7 C9 C10 -176.22(8)
C6 C7 C9 C10 -0.49(15)
C16 C9 C10 C11 116.39(11)
C7 C9 C10 C11 -65.53(12)
C16 C9 C10 C15 -63.07(13)
C7 C9 C10 C15 115.00(10)
C15 C10 C11 C12 0.89(15)
C9 C10 C11 C12 -178.58(9)
C10 C11 C12 C13 -1.11(16)
C11 C12 C13 C14 0.35(16)
C12 C13 C14 C15 0.63(16)
C13 C14 C15 C10 -0.85(16)
C11 C10 C15 C14 0.09(15)
C9 C10 C15 C14 179.56(9)
C7 C9 C16 C23 2.52(14)
C10 C9 C16 C23 -179.42(8)
C7 C9 C16 C17 180.00(8)
C10 C9 C16 C17 -1.95(14)
C9 C16 C17 C22 -63.91(13)
C23 C16 C17 C22 113.68(10)
C9 C16 C17 C18 114.33(11)
C23 C16 C17 C18 -68.08(12)
C22 C17 C18 C19 -0.35(15)
C16 C17 C18 C19 -178.61(9)
C17 C18 C19 C20 0.11(16)
C18 C19 C20 C21 0.33(17)
C19 C20 C21 C22 -0.52(17)
C20 C21 C22 C17 0.27(16)
C18 C17 C22 C21 0.16(15)
C16 C17 C22 C21 178.43(9)
C8 N1 C23 C24 -173.15(10)
C1 N1 C23 C24 4.92(16)
C8 N1 C23 C16 6.05(14)
C1 N1 C23 C16 -175.88(9)
C9 C16 C23 N1 -6.41(14)
C17 C16 C23 N1 176.04(8)
C9 C16 C23 C24 172.82(9)
C17 C16 C23 C24 -4.73(14)
N1 C23 C24 C25 6.24(17)
C16 C23 C24 C25 -172.92(10)
C23 C24 C25 N2 156.6(11)
C48 N3 C26 C27 -177.64(10)
C33 N3 C26 C27 8.60(12)
N3 C26 C27 C28 -9.83(12)
C26 C27 C28 C29 -171.80(12)
C26 C27 C28 C33 8.11(12)
C33 C28 C29 C30 -0.57(16)
C27 C28 C29 C30 179.32(12)
C28 C29 C30 C31 1.99(16)
C29 C30 C31 C32 -0.75(16)
C30 C31 C32 C33 -1.80(14)
C30 C31 C32 C34 -179.99(9)
C48 N3 C33 C32 1.22(15)
C26 N3 C33 C32 175.33(9)
C48 N3 C33 C28 -177.83(9)
C26 N3 C33 C28 -3.72(12)
C31 C32 C33 N3 -175.60(9)
C34 C32 C33 N3 2.80(14)
C31 C32 C33 C28 3.34(15)
C34 C32 C33 C28 -178.26(9)
C29 C28 C33 N3 176.86(9)
C27 C28 C33 N3 -3.06(13)
C29 C28 C33 C32 -2.18(16)
C27 C28 C33 C32 177.90(10)
C33 C32 C34 C41 -3.61(13)
C31 C32 C34 C41 174.59(10)
C33 C32 C34 C35 176.09(8)
C31 C32 C34 C35 -5.72(15)
C41 C34 C35 C40 -64.42(13)
C32 C34 C35 C40 115.89(10)
C41 C34 C35 C36 117.60(11)
C32 C34 C35 C36 -62.09(12)
C40 C35 C36 C37 0.31(15)
C34 C35 C36 C37 178.34(9)
C35 C36 C37 C38 -0.04(16)
C36 C37 C38 C39 -0.14(17)
C37 C38 C39 C40 0.06(17)
C38 C39 C40 C35 0.22(16)
C36 C35 C40 C39 -0.40(15)
C34 C35 C40 C39 -178.38(9)
C32 C34 C41 C48 0.68(14)
C35 C34 C41 C48 -179.01(8)
C32 C34 C41 C42 179.84(8)
C35 C34 C41 C42 0.15(14)
C34 C41 C42 C47 106.31(11)
C48 C41 C42 C47 -74.50(12)
C34 C41 C42 C43 -70.64(12)
C48 C41 C42 C43 108.55(11)
C47 C42 C43 C44 -0.61(15)
C41 C42 C43 C44 176.40(9)
C42 C43 C44 C45 -0.55(17)
C43 C44 C45 C46 1.18(17)
C44 C45 C46 C47 -0.65(17)
C45 C46 C47 C42 -0.52(16)
C43 C42 C47 C46 1.14(15)
C41 C42 C47 C46 -175.83(9)
C33 N3 C48 C49 176.99(9)
C26 N3 C48 C49 3.97(16)
C33 N3 C48 C41 -4.11(14)
C26 N3 C48 C41 -177.13(9)
C34 C41 C48 N3 3.16(14)
C42 C41 C48 N3 -176.00(8)
C34 C41 C48 C49 -177.89(9)
C42 C41 C48 C49 2.94(14)
N3 C48 C49 C50 -3.84(17)
C41 C48 C49 C50 177.31(10)
C48 C49 C50 N4 -166.3(12)
